data_1547253
loop_
_publ_author_name
'Rosenani A Haque'
'Muhammad Adnan Iqbal'
'Mohamed B Khadeer Ahamed'
'AMS Abdul Majid'
'Zena A Abdul Hameed'

_publ_section_title
;
 Design, synthesis and structural studies of meta-xylyl linked
 bis-benzimidazolium salts: potential anticancer agents against human
 colon cancer
;
_journal_name_full 'Chemistry Central Journal'
_journal_page_first 68
_journal_paper_doi 10.1186/1752-153X-6-68
_journal_volume 6
_journal_year 2012
_chemical_formula_sum 'C36 H32 Br2 N4'
_chemical_formula_weight 680.48
_space_group_IT_number 2
_symmetry_space_group_name_Hall '-P 1'
_symmetry_space_group_name_H-M 'P -1'
_atom_sites_solution_hydrogens geom
_atom_sites_solution_primary direct
_atom_sites_solution_secondary difmap
_cell_angle_alpha 84.9630(10)
_cell_angle_beta 75.9750(10)
_cell_angle_gamma 87.9240(10)
_cell_formula_units_Z 2
_cell_length_a 11.0707(3)
_cell_length_b 11.3028(3)
_cell_length_c 14.8929(3)
_cell_measurement_temperature 90(2)
_cell_volume 1800.80(8)
_computing_structure_refinement 'SHELXL-97 (Sheldrick, 1997)'
_computing_structure_solution 'SHELXS-97 (Sheldrick, 1990)'
_diffrn_ambient_temperature 90(2)
_diffrn_measured_fraction_theta_full 0.996
_diffrn_measured_fraction_theta_max 0.996
_diffrn_radiation_monochromator graphite
_diffrn_radiation_source 'fine-focus sealed tube'
_diffrn_radiation_type MoK\a
_diffrn_radiation_wavelength 0.71073
_diffrn_reflns_av_R_equivalents 0.0000
_diffrn_reflns_av_sigmaI/netI 0.0363
_diffrn_reflns_limit_h_max 15
_diffrn_reflns_limit_h_min -14
_diffrn_reflns_limit_k_max 15
_diffrn_reflns_limit_k_min -15
_diffrn_reflns_limit_l_max 20
_diffrn_reflns_limit_l_min 0
_diffrn_reflns_number 9480
_diffrn_reflns_theta_full 28.95
_diffrn_reflns_theta_max 28.95
_diffrn_reflns_theta_min 1.41
_exptl_absorpt_coefficient_mu 2.278
_exptl_absorpt_correction_T_max 0.5609
_exptl_absorpt_correction_T_min 0.3635
_exptl_crystal_density_diffrn 1.255
_exptl_crystal_density_method 'not measured'
_exptl_crystal_F_000 692
_exptl_crystal_size_max 0.56
_exptl_crystal_size_mid 0.45
_exptl_crystal_size_min 0.29
_refine_diff_density_max 2.185
_refine_diff_density_min -1.629
_refine_diff_density_rms 0.080
_refine_ls_extinction_method none
_refine_ls_goodness_of_fit_ref 1.076
_refine_ls_hydrogen_treatment mixed
_refine_ls_matrix_type full
_refine_ls_number_parameters 379
_refine_ls_number_reflns 9480
_refine_ls_number_restraints 0
_refine_ls_restrained_S_all 1.076
_refine_ls_R_factor_all 0.0638
_refine_ls_R_factor_gt 0.0472
_refine_ls_shift/su_max 0.000
_refine_ls_shift/su_mean 0.000
_refine_ls_structure_factor_coef Fsqd
_refine_ls_weighting_details 'calc w=1/[\s^2^(Fo^2^)+(0.0706P)^2^+1.3184P] where P=(Fo^2^+2Fc^2^)/3'
_refine_ls_weighting_scheme calc
_refine_ls_wR_factor_gt 0.1305
_refine_ls_wR_factor_ref 0.1376
_reflns_number_gt 7421
_reflns_number_total 9480
_reflns_threshold_expression >2sigma(I)
_cod_data_source_file 13065_2012_502_MOESM3_ESM.cif
_cod_data_source_block lad92br_sq
_cod_database_code 1547253

loop_
_symmetry_equiv_pos_as_xyz
'x, y, z'
'-x, -y, -z'

loop_
_atom_site_label
_atom_site_type_symbol
_atom_site_fract_x
_atom_site_fract_y
_atom_site_fract_z
_atom_site_U_iso_or_equiv
_atom_site_adp_type
_atom_site_occupancy
_atom_site_symmetry_multiplicity
_atom_site_calc_flag
_atom_site_refinement_flags
_atom_site_disorder_assembly
_atom_site_disorder_group
Br1 Br 0.74837(2) 0.48900(2) 0.090391(19) 0.02968(9) Uani 1 1 d . . .
Br2 Br 0.39501(4) 0.84970(4) -0.27218(3) 0.05723(12) Uani 1 1 d . . .
N1 N 0.9697(2) 0.2388(2) 0.04541(17) 0.0300(5) Uani 1 1 d . . .
N2 N 0.8288(2) 0.1249(2) 0.01883(17) 0.0304(5) Uani 1 1 d . . .
N3 N 0.64194(19) 0.5169(2) -0.19985(15) 0.0260(4) Uani 1 1 d . . .
N4 N 0.6749(2) 0.6057(2) -0.33946(16) 0.0300(5) Uani 1 1 d . . .
C1 C 1.2381(3) 0.2541(3) 0.1170(2) 0.0402(7) Uani 1 1 d . . .
H1A H 1.2752 0.2891 0.0567 0.048 Uiso 1 1 calc R . .
C2 C 1.3121(4) 0.1976(3) 0.1717(3) 0.0501(9) Uani 1 1 d . . .
H2A H 1.4000 0.1949 0.1491 0.060 Uiso 1 1 calc R . .
C3 C 1.2590(4) 0.1464(3) 0.2572(3) 0.0572(10) Uani 1 1 d . . .
H3A H 1.3102 0.1071 0.2937 0.069 Uiso 1 1 calc R . .
C4 C 1.1307(5) 0.1504(3) 0.2923(3) 0.0588(11) Uani 1 1 d . . .
H4A H 1.0944 0.1142 0.3523 0.071 Uiso 1 1 calc R . .
C5 C 1.0551(4) 0.2086(3) 0.2381(2) 0.0446(8) Uani 1 1 d . . .
H5A H 0.9674 0.2127 0.2618 0.053 Uiso 1 1 calc R . .
C6 C 1.1080(3) 0.2590(3) 0.1516(2) 0.0350(6) Uani 1 1 d . . .
C7 C 1.0285(3) 0.3226(3) 0.0924(2) 0.0333(6) Uani 1 1 d . . .
H7A H 0.9628 0.3697 0.1320 0.040 Uiso 1 1 calc R . .
H7B H 1.0809 0.3783 0.0450 0.040 Uiso 1 1 calc R . .
C8 C 0.8546(3) 0.1983(2) 0.0773(2) 0.0312(6) Uani 1 1 d . . .
H8A H 0.7990 0.2184 0.1334 0.037 Uiso 1 1 calc R . .
C9 C 0.9317(3) 0.1186(2) -0.0551(2) 0.0298(6) Uani 1 1 d . . .
C10 C 0.9522(3) 0.0552(3) -0.1341(2) 0.0356(6) Uani 1 1 d . . .
H10A H 0.8903 0.0065 -0.1457 0.043 Uiso 1 1 calc R . .
C11 C 1.0683(3) 0.0679(3) -0.1941(2) 0.0425(7) Uani 1 1 d . . .
H11A H 1.0868 0.0259 -0.2485 0.051 Uiso 1 1 calc R . .
C12 C 1.1606(3) 0.1407(3) -0.1780(2) 0.0395(7) Uani 1 1 d . . .
H12A H 1.2390 0.1468 -0.2216 0.047 Uiso 1 1 calc R . .
C13 C 1.1389(3) 0.2031(3) -0.0996(2) 0.0338(6) Uani 1 1 d . . .
H13A H 1.2005 0.2523 -0.0882 0.041 Uiso 1 1 calc R . .
C14 C 1.0229(3) 0.1904(2) -0.0386(2) 0.0293(6) Uani 1 1 d . . .
C15 C 0.7054(3) 0.0738(3) 0.0264(2) 0.0341(6) Uani 1 1 d . . .
H15A H 0.6551 0.0747 0.0911 0.041 Uiso 1 1 calc R . .
H15B H 0.7157 -0.0097 0.0104 0.041 Uiso 1 1 calc R . .
C16 C 0.6382(2) 0.1446(3) -0.0385(2) 0.0299(6) Uani 1 1 d . . .
C17 C 0.5812(3) 0.0879(3) -0.0955(2) 0.0376(7) Uani 1 1 d . . .
H17A H 0.5839 0.0037 -0.0942 0.045 Uiso 1 1 calc R . .
C18 C 0.5197(3) 0.1541(3) -0.1548(3) 0.0450(8) Uani 1 1 d . . .
H18A H 0.4798 0.1148 -0.1933 0.054 Uiso 1 1 calc R . .
C19 C 0.5167(3) 0.2772(3) -0.1580(2) 0.0361(6) Uani 1 1 d . . .
H19A H 0.4751 0.3223 -0.1986 0.043 Uiso 1 1 calc R . .
C20 C 0.5749(2) 0.3344(2) -0.10131(19) 0.0278(5) Uani 1 1 d . . .
C21 C 0.6338(2) 0.2681(2) -0.04134(19) 0.0290(5) Uani 1 1 d . . .
H21A H 0.6716 0.3074 -0.0016 0.035 Uiso 1 1 calc R . .
C22 C 0.5777(2) 0.4688(2) -0.10669(18) 0.0273(5) Uani 1 1 d . . .
H22A H 0.4914 0.5010 -0.0912 0.033 Uiso 1 1 calc R . .
H22B H 0.6210 0.4938 -0.0607 0.033 Uiso 1 1 calc R . .
C23 C 0.5895(2) 0.5790(3) -0.26093(19) 0.0296(5) Uani 1 1 d . . .
H23A H 0.5039 0.6011 -0.2501 0.035 Uiso 1 1 calc R . .
C24 C 0.7891(2) 0.5597(3) -0.32857(19) 0.0293(5) Uani 1 1 d . . .
C25 C 0.9072(3) 0.5646(3) -0.3889(2) 0.0354(6) Uani 1 1 d . . .
H25A H 0.9212 0.6026 -0.4499 0.042 Uiso 1 1 calc R . .
C26 C 1.0033(3) 0.5105(3) -0.3541(2) 0.0410(7) Uani 1 1 d . . .
H26A H 1.0854 0.5110 -0.3927 0.049 Uiso 1 1 calc R . .
C27 C 0.9822(3) 0.4554(3) -0.2639(2) 0.0378(7) Uani 1 1 d . . .
H27A H 1.0507 0.4203 -0.2429 0.045 Uiso 1 1 calc R . .
C28 C 0.8647(3) 0.4503(3) -0.2041(2) 0.0336(6) Uani 1 1 d . . .
H28A H 0.8507 0.4130 -0.1429 0.040 Uiso 1 1 calc R . .
C29 C 0.7687(2) 0.5033(2) -0.23943(18) 0.0274(5) Uani 1 1 d . . .
C30 C 0.6513(3) 0.6703(3) -0.4234(2) 0.0372(6) Uani 1 1 d . . .
H30A H 0.7112 0.7358 -0.4439 0.045 Uiso 1 1 calc R . .
H30B H 0.5663 0.7056 -0.4087 0.045 Uiso 1 1 calc R . .
C31 C 0.6633(3) 0.5904(3) -0.5013(2) 0.0366(7) Uani 1 1 d . . .
C32 C 0.6524(3) 0.4682(3) -0.4859(2) 0.0400(7) Uani 1 1 d . . .
H32A H 0.6380 0.4315 -0.4244 0.048 Uiso 1 1 calc R . .
C33 C 0.6627(3) 0.3987(4) -0.5607(3) 0.0481(8) Uani 1 1 d . . .
H33A H 0.6563 0.3148 -0.5501 0.058 Uiso 1 1 calc R . .
C34 C 0.6822(3) 0.4518(4) -0.6499(2) 0.0511(10) Uani 1 1 d . . .
H34A H 0.6897 0.4044 -0.7007 0.061 Uiso 1 1 calc R . .
C35 C 0.6908(3) 0.5739(4) -0.6654(2) 0.0508(10) Uani 1 1 d . . .
H35A H 0.7023 0.6104 -0.7267 0.061 Uiso 1 1 calc R . .
C36 C 0.6828(3) 0.6429(4) -0.5921(2) 0.0436(8) Uani 1 1 d . . .
H36A H 0.6905 0.7267 -0.6034 0.052 Uiso 1 1 calc R . .

loop_
_atom_site_aniso_label
_atom_site_aniso_U_11
_atom_site_aniso_U_22
_atom_site_aniso_U_33
_atom_site_aniso_U_23
_atom_site_aniso_U_13
_atom_site_aniso_U_12
Br1 0.02740(14) 0.03319(15) 0.03202(15) -0.01125(10) -0.01170(10) 0.00430(10)
Br2 0.0461(2) 0.0715(3) 0.0491(2) -0.00543(18) -0.00270(16) 0.00609(17)
N1 0.0262(11) 0.0313(12) 0.0368(13) -0.0108(10) -0.0137(10) 0.0031(9)
N2 0.0283(11) 0.0289(11) 0.0385(13) -0.0068(10) -0.0156(10) 0.0011(9)
N3 0.0192(10) 0.0349(12) 0.0248(11) -0.0084(9) -0.0052(8) 0.0019(8)
N4 0.0262(11) 0.0415(13) 0.0245(11) -0.0084(9) -0.0084(9) 0.0025(9)
C1 0.0377(16) 0.0360(15) 0.0550(19) -0.0212(14) -0.0215(14) 0.0049(12)
C2 0.053(2) 0.0412(18) 0.069(2) -0.0268(17) -0.0346(19) 0.0128(15)
C3 0.075(3) 0.0416(19) 0.073(3) -0.0231(18) -0.048(2) 0.0125(18)
C4 0.098(3) 0.0410(19) 0.047(2) -0.0082(16) -0.034(2) -0.010(2)
C5 0.057(2) 0.0409(17) 0.0412(17) -0.0143(14) -0.0170(15) -0.0076(15)
C6 0.0396(15) 0.0299(14) 0.0430(17) -0.0162(12) -0.0204(13) 0.0032(12)
C7 0.0312(14) 0.0300(14) 0.0446(16) -0.0152(12) -0.0165(12) 0.0015(11)
C8 0.0298(13) 0.0320(14) 0.0354(15) -0.0085(11) -0.0131(11) 0.0032(11)
C9 0.0301(13) 0.0259(13) 0.0369(15) -0.0042(11) -0.0148(11) 0.0034(10)
C10 0.0391(15) 0.0316(14) 0.0412(16) -0.0119(12) -0.0170(13) 0.0023(12)
C11 0.0492(18) 0.0429(17) 0.0397(17) -0.0173(14) -0.0148(14) 0.0050(14)
C12 0.0364(16) 0.0412(17) 0.0410(17) -0.0091(13) -0.0080(13) 0.0036(13)
C13 0.0313(14) 0.0311(14) 0.0412(16) -0.0057(12) -0.0119(12) -0.0001(11)
C14 0.0306(13) 0.0264(13) 0.0351(14) -0.0077(11) -0.0153(11) 0.0053(10)
C15 0.0290(13) 0.0313(14) 0.0456(17) -0.0071(12) -0.0137(12) -0.0031(11)
C16 0.0242(12) 0.0345(14) 0.0331(14) -0.0089(11) -0.0087(11) -0.0004(10)
C17 0.0381(15) 0.0304(14) 0.0492(18) -0.0132(13) -0.0168(14) -0.0009(12)
C18 0.0493(19) 0.0426(17) 0.055(2) -0.0161(15) -0.0315(16) -0.0032(14)
C19 0.0354(15) 0.0388(16) 0.0395(16) -0.0063(13) -0.0184(13) -0.0008(12)
C20 0.0210(11) 0.0341(14) 0.0283(13) -0.0081(11) -0.0042(10) 0.0008(10)
C21 0.0235(12) 0.0350(14) 0.0309(14) -0.0116(11) -0.0081(10) -0.0017(10)
C22 0.0220(11) 0.0362(14) 0.0233(12) -0.0066(10) -0.0033(9) 0.0005(10)
C23 0.0250(12) 0.0389(15) 0.0270(13) -0.0085(11) -0.0086(10) 0.0022(11)
C24 0.0254(12) 0.0371(14) 0.0281(13) -0.0125(11) -0.0087(10) 0.0018(10)
C25 0.0292(14) 0.0506(18) 0.0263(13) -0.0102(12) -0.0037(11) -0.0025(12)
C26 0.0229(13) 0.059(2) 0.0407(17) -0.0155(15) -0.0040(12) 0.0008(13)
C27 0.0236(13) 0.0509(18) 0.0411(16) -0.0126(14) -0.0096(12) 0.0056(12)
C28 0.0266(13) 0.0405(16) 0.0357(15) -0.0085(12) -0.0101(11) 0.0026(11)
C29 0.0203(11) 0.0363(14) 0.0265(13) -0.0099(11) -0.0051(10) 0.0010(10)
C30 0.0342(15) 0.0503(18) 0.0287(14) -0.0036(13) -0.0107(12) 0.0023(13)
C31 0.0245(13) 0.060(2) 0.0275(14) -0.0083(13) -0.0077(11) -0.0008(12)
C32 0.0288(14) 0.061(2) 0.0322(15) -0.0112(14) -0.0077(12) -0.0054(13)
C33 0.0321(16) 0.067(2) 0.050(2) -0.0209(17) -0.0116(14) -0.0058(15)
C34 0.0271(15) 0.095(3) 0.0365(17) -0.0296(18) -0.0105(13) 0.0011(16)
C35 0.0312(16) 0.097(3) 0.0273(15) -0.0107(17) -0.0111(12) 0.0076(17)
C36 0.0301(15) 0.069(2) 0.0324(16) -0.0028(15) -0.0110(12) 0.0025(14)

loop_
_atom_type_symbol
_atom_type_description
_atom_type_scat_dispersion_real
_atom_type_scat_dispersion_imag
_atom_type_scat_source
C C 0.0033 0.0016 'International Tables Vol C Tables 4.2.6.8 and 6.1.1.4'
H H 0.0000 0.0000 'International Tables Vol C Tables 4.2.6.8 and 6.1.1.4'
N N 0.0061 0.0033 'International Tables Vol C Tables 4.2.6.8 and 6.1.1.4'
Br Br -0.2901 2.4595 'International Tables Vol C Tables 4.2.6.8 and 6.1.1.4'

loop_
_geom_angle_atom_site_label_1
_geom_angle_atom_site_label_2
_geom_angle_atom_site_label_3
_geom_angle
_geom_angle_site_symmetry_1
_geom_angle_site_symmetry_3
C8 N1 C14 108.7(2) . .
C8 N1 C7 124.5(2) . .
C14 N1 C7 126.8(2) . .
C8 N2 C9 108.3(2) . .
C8 N2 C15 125.0(2) . .
C9 N2 C15 126.2(2) . .
C23 N3 C29 108.8(2) . .
C23 N3 C22 126.1(2) . .
C29 N3 C22 125.1(2) . .
C23 N4 C24 108.3(2) . .
C23 N4 C30 125.6(2) . .
C24 N4 C30 126.1(2) . .
C2 C1 C6 119.6(3) . .
C2 C1 H1A 120.2 . .
C6 C1 H1A 120.2 . .
C3 C2 C1 120.1(4) . .
C3 C2 H2A 119.9 . .
C1 C2 H2A 119.9 . .
C2 C3 C4 120.9(3) . .
C2 C3 H3A 119.5 . .
C4 C3 H3A 119.5 . .
C3 C4 C5 119.4(4) . .
C3 C4 H4A 120.3 . .
C5 C4 H4A 120.3 . .
C6 C5 C4 119.8(4) . .
C6 C5 H5A 120.1 . .
C4 C5 H5A 120.1 . .
C5 C6 C1 120.1(3) . .
C5 C6 C7 120.7(3) . .
C1 C6 C7 119.2(3) . .
N1 C7 C6 112.0(2) . .
N1 C7 H7A 109.2 . .
C6 C7 H7A 109.2 . .
N1 C7 H7B 109.2 . .
C6 C7 H7B 109.2 . .
H7A C7 H7B 107.9 . .
N1 C8 N2 110.0(3) . .
N1 C8 H8A 125.0 . .
N2 C8 H8A 125.0 . .
N2 C9 C14 107.1(2) . .
N2 C9 C10 130.9(3) . .
C14 C9 C10 122.0(3) . .
C11 C10 C9 115.6(3) . .
C11 C10 H10A 122.2 . .
C9 C10 H10A 122.2 . .
C10 C11 C12 122.7(3) . .
C10 C11 H11A 118.7 . .
C12 C11 H11A 118.7 . .
C13 C12 C11 121.1(3) . .
C13 C12 H12A 119.5 . .
C11 C12 H12A 119.5 . .
C12 C13 C14 116.7(3) . .
C12 C13 H13A 121.6 . .
C14 C13 H13A 121.6 . .
C13 C14 N1 132.2(2) . .
C13 C14 C9 121.9(3) . .
N1 C14 C9 105.8(2) . .
N2 C15 C16 110.3(2) . .
N2 C15 H15A 109.6 . .
C16 C15 H15A 109.6 . .
N2 C15 H15B 109.6 . .
C16 C15 H15B 109.6 . .
H15A C15 H15B 108.1 . .
C17 C16 C21 119.3(3) . .
C17 C16 C15 120.7(3) . .
C21 C16 C15 120.0(2) . .
C16 C17 C18 120.1(3) . .
C16 C17 H17A 119.9 . .
C18 C17 H17A 119.9 . .
C19 C18 C17 120.2(3) . .
C19 C18 H18A 119.9 . .
C17 C18 H18A 119.9 . .
C18 C19 C20 119.7(3) . .
C18 C19 H19A 120.2 . .
C20 C19 H19A 120.2 . .
C21 C20 C19 119.8(3) . .
C21 C20 C22 119.6(2) . .
C19 C20 C22 120.6(2) . .
C20 C21 C16 120.8(2) . .
C20 C21 H21A 119.6 . .
C16 C21 H21A 119.6 . .
N3 C22 C20 110.7(2) . .
N3 C22 H22A 109.5 . .
C20 C22 H22A 109.5 . .
N3 C22 H22B 109.5 . .
C20 C22 H22B 109.5 . .
H22A C22 H22B 108.1 . .
N3 C23 N4 109.9(2) . .
N3 C23 H23A 125.0 . .
N4 C23 H23A 125.0 . .
N4 C24 C29 107.0(2) . .
N4 C24 C25 131.1(3) . .
C29 C24 C25 121.9(3) . .
C26 C25 C24 115.9(3) . .
C26 C25 H25A 122.0 . .
C24 C25 H25A 122.0 . .
C25 C26 C27 121.7(3) . .
C25 C26 H26A 119.1 . .
C27 C26 H26A 119.1 . .
C28 C27 C26 122.3(3) . .
C28 C27 H27A 118.8 . .
C26 C27 H27A 118.8 . .
C27 C28 C29 115.8(3) . .
C27 C28 H28A 122.1 . .
C29 C28 H28A 122.1 . .
C28 C29 N3 131.7(3) . .
C28 C29 C24 122.3(2) . .
N3 C29 C24 106.0(2) . .
N4 C30 C31 111.9(3) . .
N4 C30 H30A 109.2 . .
C31 C30 H30A 109.2 . .
N4 C30 H30B 109.2 . .
C31 C30 H30B 109.2 . .
H30A C30 H30B 107.9 . .
C32 C31 C36 119.2(3) . .
C32 C31 C30 122.5(3) . .
C36 C31 C30 118.2(3) . .
C31 C32 C33 120.1(3) . .
C31 C32 H32A 120.0 . .
C33 C32 H32A 120.0 . .
C34 C33 C32 120.1(4) . .
C34 C33 H33A 119.9 . .
C32 C33 H33A 119.9 . .
C33 C34 C35 120.0(3) . .
C33 C34 H34A 120.0 . .
C35 C34 H34A 120.0 . .
C36 C35 C34 120.3(3) . .
C36 C35 H35A 119.9 . .
C34 C35 H35A 119.9 . .
C35 C36 C31 120.4(4) . .
C35 C36 H36A 119.8 . .
C31 C36 H36A 119.8 . .

loop_
_geom_bond_atom_site_label_1
_geom_bond_atom_site_label_2
_geom_bond_distance
_geom_bond_site_symmetry_2
N1 C8 1.330(4) .
N1 C14 1.396(4) .
N1 C7 1.481(3) .
N2 C8 1.339(4) .
N2 C9 1.384(4) .
N2 C15 1.478(3) .
N3 C23 1.331(3) .
N3 C29 1.393(3) .
N3 C22 1.464(3) .
N4 C23 1.332(4) .
N4 C24 1.390(3) .
N4 C30 1.465(4) .
C1 C2 1.392(5) .
C1 C6 1.408(4) .
C1 H1A 0.9500 .
C2 C3 1.354(6) .
C2 H2A 0.9500 .
C3 C4 1.391(6) .
C3 H3A 0.9500 .
C4 C5 1.406(5) .
C4 H4A 0.9500 .
C5 C6 1.364(5) .
C5 H5A 0.9500 .
C6 C7 1.513(4) .
C7 H7A 0.9900 .
C7 H7B 0.9900 .
C8 H8A 0.9500 .
C9 C14 1.398(4) .
C9 C10 1.398(4) .
C10 C11 1.380(5) .
C10 H10A 0.9500 .
C11 C12 1.413(5) .
C11 H11A 0.9500 .
C12 C13 1.383(4) .
C12 H12A 0.9500 .
C13 C14 1.386(4) .
C13 H13A 0.9500 .
C15 C16 1.515(4) .
C15 H15A 0.9900 .
C15 H15B 0.9900 .
C16 C17 1.385(4) .
C16 C21 1.392(4) .
C17 C18 1.393(4) .
C17 H17A 0.9500 .
C18 C19 1.388(4) .
C18 H18A 0.9500 .
C19 C20 1.390(4) .
C19 H19A 0.9500 .
C20 C21 1.383(4) .
C20 C22 1.516(4) .
C21 H21A 0.9500 .
C22 H22A 0.9900 .
C22 H22B 0.9900 .
C23 H23A 0.9500 .
C24 C29 1.392(4) .
C24 C25 1.395(4) .
C25 C26 1.391(4) .
C25 H25A 0.9500 .
C26 C27 1.400(5) .
C26 H26A 0.9500 .
C27 C28 1.386(4) .
C27 H27A 0.9500 .
C28 C29 1.391(4) .
C28 H28A 0.9500 .
C30 C31 1.511(4) .
C30 H30A 0.9900 .
C30 H30B 0.9900 .
C31 C32 1.384(5) .
C31 C36 1.398(4) .
C32 C33 1.399(5) .
C32 H32A 0.9500 .
C33 C34 1.379(5) .
C33 H33A 0.9500 .
C34 C35 1.382(6) .
C34 H34A 0.9500 .
C35 C36 1.381(5) .
C35 H35A 0.9500 .
C36 H36A 0.9500 .

loop_
_geom_torsion_atom_site_label_1
_geom_torsion_atom_site_label_2
_geom_torsion_atom_site_label_3
_geom_torsion_atom_site_label_4
_geom_torsion
_geom_torsion_site_symmetry_1
_geom_torsion_site_symmetry_2
_geom_torsion_site_symmetry_3
_geom_torsion_site_symmetry_4
C6 C1 C2 C3 0.8(5) . . . .
C1 C2 C3 C4 -0.8(5) . . . .
C2 C3 C4 C5 0.0(5) . . . .
C3 C4 C5 C6 0.8(5) . . . .
C4 C5 C6 C1 -0.7(4) . . . .
C4 C5 C6 C7 -179.6(3) . . . .
C2 C1 C6 C5 -0.1(4) . . . .
C2 C1 C6 C7 178.8(3) . . . .
C8 N1 C7 C6 96.1(3) . . . .
C14 N1 C7 C6 -84.7(3) . . . .
C5 C6 C7 N1 -80.6(3) . . . .
C1 C6 C7 N1 100.5(3) . . . .
C14 N1 C8 N2 0.3(3) . . . .
C7 N1 C8 N2 179.5(2) . . . .
C9 N2 C8 N1 -0.7(3) . . . .
C15 N2 C8 N1 -172.9(2) . . . .
C8 N2 C9 C14 0.9(3) . . . .
C15 N2 C9 C14 172.9(2) . . . .
C8 N2 C9 C10 -179.9(3) . . . .
C15 N2 C9 C10 -7.8(5) . . . .
N2 C9 C10 C11 -178.9(3) . . . .
C14 C9 C10 C11 0.3(4) . . . .
C9 C10 C11 C12 -0.5(5) . . . .
C10 C11 C12 C13 0.4(5) . . . .
C11 C12 C13 C14 0.0(4) . . . .
C12 C13 C14 N1 179.9(3) . . . .
C12 C13 C14 C9 -0.2(4) . . . .
C8 N1 C14 C13 -179.9(3) . . . .
C7 N1 C14 C13 0.9(5) . . . .
C8 N1 C14 C9 0.3(3) . . . .
C7 N1 C14 C9 -179.0(2) . . . .
N2 C9 C14 C13 179.4(3) . . . .
C10 C9 C14 C13 0.1(4) . . . .
N2 C9 C14 N1 -0.7(3) . . . .
C10 C9 C14 N1 180.0(2) . . . .
C8 N2 C15 C16 98.6(3) . . . .
C9 N2 C15 C16 -72.2(3) . . . .
N2 C15 C16 C17 132.8(3) . . . .
N2 C15 C16 C21 -47.0(4) . . . .
C21 C16 C17 C18 -0.2(5) . . . .
C15 C16 C17 C18 -180.0(3) . . . .
C16 C17 C18 C19 0.8(5) . . . .
C17 C18 C19 C20 -0.3(5) . . . .
C18 C19 C20 C21 -0.9(4) . . . .
C18 C19 C20 C22 177.3(3) . . . .
C19 C20 C21 C16 1.6(4) . . . .
C22 C20 C21 C16 -176.6(2) . . . .
C17 C16 C21 C20 -1.0(4) . . . .
C15 C16 C21 C20 178.8(3) . . . .
C23 N3 C22 C20 111.1(3) . . . .
C29 N3 C22 C20 -68.0(3) . . . .
C21 C20 C22 N3 117.8(3) . . . .
C19 C20 C22 N3 -60.4(3) . . . .
C29 N3 C23 N4 0.9(3) . . . .
C22 N3 C23 N4 -178.3(2) . . . .
C24 N4 C23 N3 -0.7(3) . . . .
C30 N4 C23 N3 178.1(3) . . . .
C23 N4 C24 C29 0.2(3) . . . .
C30 N4 C24 C29 -178.6(3) . . . .
C23 N4 C24 C25 -178.8(3) . . . .
C30 N4 C24 C25 2.4(5) . . . .
N4 C24 C25 C26 178.5(3) . . . .
C29 C24 C25 C26 -0.5(4) . . . .
C24 C25 C26 C27 -0.5(5) . . . .
C25 C26 C27 C28 0.6(5) . . . .
C26 C27 C28 C29 0.1(5) . . . .
C27 C28 C29 N3 -178.7(3) . . . .
C27 C28 C29 C24 -1.1(4) . . . .
C23 N3 C29 C28 177.2(3) . . . .
C22 N3 C29 C28 -3.6(5) . . . .
C23 N3 C29 C24 -0.7(3) . . . .
C22 N3 C29 C24 178.5(2) . . . .
N4 C24 C29 C28 -177.9(3) . . . .
C25 C24 C29 C28 1.3(4) . . . .
N4 C24 C29 N3 0.3(3) . . . .
C25 C24 C29 N3 179.5(3) . . . .
C23 N4 C30 C31 -109.3(3) . . . .
C24 N4 C30 C31 69.3(4) . . . .
N4 C30 C31 C32 21.7(4) . . . .
N4 C30 C31 C36 -160.0(3) . . . .
C36 C31 C32 C33 0.9(4) . . . .
C30 C31 C32 C33 179.1(3) . . . .
C31 C32 C33 C34 -0.8(5) . . . .
C32 C33 C34 C35 -0.4(5) . . . .
C33 C34 C35 C36 1.4(5) . . . .
C34 C35 C36 C31 -1.3(5) . . . .
C32 C31 C36 C35 0.1(4) . . . .
C30 C31 C36 C35 -178.2(3) . . . .
